data_7206830
loop_
_publ_author_name
'Mart\'i-Centelles, Vicente'
'Kumar, D. Krishna'
'White, Andrew J. P.'
'Luis, Santiago V.'
'Vilar, Ramon'

_publ_section_title
;
 Zinc(ii) coordination polymers with pseudopeptidic ligands
;
_journal_issue 23
_journal_name_full CrystEngComm
_journal_page_first 6997
_journal_paper_doi 10.1039/c1ce05872j
_journal_volume 13
_journal_year 2011
_chemical_absolute_configuration ad
_chemical_formula_moiety 'C24 H30 N4 O4 Zn, S O4, 2.25(H2 O), 0.5(C2 H6 O)'
_chemical_formula_sum 'C25 H37.5 N4 O10.75 S Zn'
_chemical_formula_weight 663.52
_chemical_name_systematic
;
?
;
_space_group_IT_number 19
_symmetry_cell_setting orthorhombic
_symmetry_space_group_name_Hall 'P 2ac 2ab'
_symmetry_space_group_name_H-M 'P 21 21 21'
_atom_sites_solution_hydrogens geom
_atom_sites_solution_primary direct
_atom_sites_solution_secondary difmap
_audit_creation_method SHELXL-97
_cell_angle_alpha 90.00
_cell_angle_beta 90.00
_cell_angle_gamma 90.00
_cell_formula_units_Z 8
_cell_length_a 13.9923(2)
_cell_length_b 14.3096(2)
_cell_length_c 32.6979(5)
_cell_measurement_reflns_used 32493
_cell_measurement_temperature 173(2)
_cell_measurement_theta_max 32.3815
_cell_measurement_theta_min 3.1088
_cell_volume 6546.91(16)
_computing_cell_refinement 'CrysAlis RED, Oxford Diffraction Ltd'
_computing_data_collection 'CrysAlis CCD, Oxford Diffraction Ltd'
_computing_data_reduction 'CrysAlis RED, Oxford Diffraction Ltd'
_computing_molecular_graphics 'Bruker SHELXTL'
_computing_publication_material 'Bruker SHELXTL'
_computing_structure_refinement 'SHELXL-97 (Sheldrick, 1997)'
_computing_structure_solution 'SHELXS-97 (Sheldrick, 1990)'
_diffrn_ambient_temperature 173(2)
_diffrn_detector_area_resol_mean 15.9825
_diffrn_measured_fraction_theta_full 0.990
_diffrn_measured_fraction_theta_max 0.946
_diffrn_measurement_device_type 'OD Xcalibur 3'
_diffrn_measurement_method 'omega scans'
_diffrn_radiation_monochromator graphite
_diffrn_radiation_source 'Enhance (Mo) X-ray Source'
_diffrn_radiation_type MoK\a
_diffrn_radiation_wavelength 0.71073
_diffrn_reflns_av_R_equivalents 0.0434
_diffrn_reflns_av_sigmaI/netI 0.0603
_diffrn_reflns_limit_h_max 19
_diffrn_reflns_limit_h_min -21
_diffrn_reflns_limit_k_max 21
_diffrn_reflns_limit_k_min -20
_diffrn_reflns_limit_l_max 46
_diffrn_reflns_limit_l_min -48
_diffrn_reflns_number 65807
_diffrn_reflns_theta_full 31.50
_diffrn_reflns_theta_max 32.46
_diffrn_reflns_theta_min 3.22
_exptl_absorpt_coefficient_mu 0.871
_exptl_absorpt_correction_T_max 0.926
_exptl_absorpt_correction_T_min 0.721
_exptl_absorpt_correction_type analytical
_exptl_absorpt_process_details
;
CrysAlisPro, Oxford Diffraction Ltd.,
Version 1.171.34.40 (release 27-08-2010 CrysAlis171 .NET)
(compiled Aug 27 2010,11:50:40)
Analytical numeric absorption correction using a multifaceted crystal
model based on expressions derived by R.C. Clark & J.S. Reid.
(Clark, R. C. & Reid, J. S. (1995). Acta Cryst. A51, 887-897)
;
_exptl_crystal_colour Colourless
_exptl_crystal_density_diffrn 1.346
_exptl_crystal_density_method 'not measured'
_exptl_crystal_description blocks
_exptl_crystal_F_000 2780
_exptl_crystal_size_max 0.64
_exptl_crystal_size_mid 0.31
_exptl_crystal_size_min 0.13
_platon_squeeze_details
;
SQUEEZE suggests 244 e/cell = 30.5 e/asu
Solvent used was EtOH/H2O mixture. Before SQUEEZE, some H2O was identified.
The rest was highly disordered, but looked most like ethanol.
EtOH = C2H6O = 26e
1.17EtOH = 30.4e. This was rounded down to 1EtOH for simplicity.

The protons of the N1/N14 NH2 groups, the N4/N11 NH groups, and the
O29/O30 and O61-O65 H2O groups were not located. The asu is thus H29 low.

The asu is thus (C2 H6 O) + H29 low = C2 H35 O low.
So the UNIT is C8 H140 O4 low, i.e. C192 H160 N32 O82 S8 Zn8
;
_refine_diff_density_max 1.221
_refine_diff_density_min -1.152
_refine_diff_density_rms 0.115
_refine_ls_abs_structure_details 'Flack H D (1983), Acta Cryst. A39, 876-881, 9664 Friedel pairs'
_refine_ls_abs_structure_Flack 0.043(9)
_refine_ls_extinction_method none
_refine_ls_goodness_of_fit_ref 1.038
_refine_ls_hydrogen_treatment constr
_refine_ls_matrix_type full
_refine_ls_number_parameters 756
_refine_ls_number_reflns 21753
_refine_ls_number_restraints 99
_refine_ls_restrained_S_all 1.039
_refine_ls_R_factor_all 0.0790
_refine_ls_R_factor_gt 0.0636
_refine_ls_shift/su_max 0.002
_refine_ls_shift/su_mean 0.000
_refine_ls_structure_factor_coef Fsqd
_refine_ls_weighting_details 'calc w=1/[\s^2^(Fo^2^)+(0.0852P)^2^+7.6726P] where P=(Fo^2^+2Fc^2^)/3'
_refine_ls_weighting_scheme calc
_refine_ls_wR_factor_gt 0.1622
_refine_ls_wR_factor_ref 0.1680
_reflns_number_gt 17574
_reflns_number_total 21753
_reflns_threshold_expression >2sigma(I)
_cod_data_source_file c1ce05872j.txt
_cod_data_source_block 4
_cod_depositor_comments
;
The following automatic conversions were performed:

'_symmetry_cell_setting' value 'Orthorhombic' changed to
'orthorhombic' according to
/home/saulius/struct/CIF-dictionaries/cif_core.dic dictionary named
'cif_core.dic' version 2.4.1 from 2010-06-29.

Automatic conversion script
Id: cif_fix_values 1715 2011-07-08 13:25:40Z adriana 
;
_cod_original_sg_symbol_H-M P2(1)2(1)2(1)
_cod_original_formula_sum 'C25 H37.50 N4 O10.75 S Zn'
_cod_database_code 7206830

loop_
_symmetry_equiv_pos_as_xyz
'x, y, z'
'-x+1/2, -y, z+1/2'
'-x, y+1/2, -z+1/2'
'x+1/2, -y+1/2, -z'

loop_
_atom_site_label
_atom_site_type_symbol
_atom_site_fract_x
_atom_site_fract_y
_atom_site_fract_z
_atom_site_U_iso_or_equiv
_atom_site_adp_type
_atom_site_occupancy
_atom_site_symmetry_multiplicity
_atom_site_calc_flag
_atom_site_refinement_flags
_atom_site_disorder_assembly
_atom_site_disorder_group
Zn1A Zn 0.00716(3) 0.70501(3) 0.619803(11) 0.01909(8) Uani 1 1 d . . .
N1A N -0.0780(2) 0.5875(2) 0.60950(8) 0.0188(5) Uani 1 1 d . . .
C2A C -0.0640(2) 0.5474(2) 0.56824(10) 0.0155(6) Uani 1 1 d . . .
H2AA H -0.0734 0.4782 0.5691 0.019 Uiso 1 1 calc R . .
C3A C 0.0380(2) 0.5705(2) 0.55451(11) 0.0168(6) Uani 1 1 d . . .
O3A O 0.08393(16) 0.63436(18) 0.57058(7) 0.0186(5) Uani 1 1 d . . .
N4A N 0.0707(2) 0.5184(2) 0.52352(10) 0.0230(6) Uani 1 1 d . . .
C5A C 0.1629(2) 0.5313(3) 0.50516(11) 0.0213(7) Uani 1 1 d . . .
C6A C 0.2255(3) 0.4553(3) 0.50295(13) 0.0243(7) Uani 1 1 d . . .
H6AA H 0.2073 0.3964 0.5139 0.029 Uiso 1 1 calc R . .
C7A C 0.3141(3) 0.4664(2) 0.48474(12) 0.0230(7) Uani 1 1 d . . .
H7AA H 0.3558 0.4143 0.4823 0.028 Uiso 1 1 calc R . .
C8A C 0.3428(2) 0.5535(2) 0.46989(10) 0.0169(6) Uani 1 1 d . . .
C9A C 0.2795(2) 0.6288(2) 0.47183(11) 0.0201(6) Uani 1 1 d . . .
H9AA H 0.2978 0.6881 0.4614 0.024 Uiso 1 1 calc R . .
C10A C 0.1895(2) 0.6168(3) 0.48915(12) 0.0223(7) Uani 1 1 d . . .
H10A H 0.1460 0.6677 0.4900 0.027 Uiso 1 1 calc R . .
N11A N 0.43581(19) 0.5596(2) 0.45248(9) 0.0173(5) Uani 1 1 d . . .
C12A C 0.4728(2) 0.6290(2) 0.43028(10) 0.0148(6) Uani 1 1 d . . .
O12A O 0.43082(17) 0.70363(18) 0.42204(7) 0.0200(5) Uani 1 1 d . . .
C13A C 0.5770(2) 0.6156(2) 0.41687(10) 0.0164(6) Uani 1 1 d . . .
H13A H 0.5879 0.5489 0.4090 0.020 Uiso 1 1 calc R . .
N14A N 0.5958(2) 0.6768(2) 0.38154(9) 0.0206(6) Uani 1 1 d . . .
C15A C -0.1343(2) 0.5920(3) 0.53731(10) 0.0199(6) Uani 1 1 d . . .
H15A H -0.1256 0.6607 0.5375 0.024 Uiso 1 1 calc R . .
H15B H -0.1191 0.5692 0.5095 0.024 Uiso 1 1 calc R . .
C16A C -0.2375(2) 0.5697(3) 0.54692(11) 0.0198(6) Uani 1 1 d . . .
C17A C -0.2947(3) 0.6326(3) 0.56820(12) 0.0277(8) Uani 1 1 d . . .
H17A H -0.2694 0.6910 0.5768 0.033 Uiso 1 1 calc R . .
C18A C -0.3897(3) 0.6095(4) 0.57695(15) 0.0418(12) Uani 1 1 d . . .
H18A H -0.4287 0.6524 0.5915 0.050 Uiso 1 1 calc R . .
C19A C -0.4264(3) 0.5263(4) 0.56475(15) 0.0421(12) Uani 1 1 d . . .
H19A H -0.4915 0.5122 0.5702 0.050 Uiso 1 1 calc R . .
C20A C -0.3699(3) 0.4618(4) 0.54441(14) 0.0379(10) Uani 1 1 d . . .
H20A H -0.3956 0.4031 0.5365 0.046 Uiso 1 1 calc R . .
C21A C -0.2761(3) 0.4836(3) 0.53582(12) 0.0271(8) Uani 1 1 d . . .
H21A H -0.2372 0.4392 0.5221 0.033 Uiso 1 1 calc R . .
C22A C 0.6416(2) 0.6413(3) 0.45306(10) 0.0202(6) Uani 1 1 d . . .
H22A H 0.6233 0.7040 0.4631 0.024 Uiso 1 1 calc R . .
H22B H 0.6302 0.5962 0.4755 0.024 Uiso 1 1 calc R . .
C23A C 0.7475(2) 0.6417(3) 0.44294(10) 0.0191(6) Uani 1 1 d . . .
C24A C 0.7969(3) 0.5591(3) 0.43510(12) 0.0262(7) Uani 1 1 d . . .
H24A H 0.7640 0.5011 0.4349 0.031 Uiso 1 1 calc R . .
C25A C 0.8957(3) 0.5621(4) 0.42743(12) 0.0327(9) Uani 1 1 d . . .
H25A H 0.9291 0.5059 0.4215 0.039 Uiso 1 1 calc R . .
C26A C 0.9443(3) 0.6454(4) 0.42842(14) 0.0371(10) Uani 1 1 d . . .
H26A H 1.0115 0.6466 0.4242 0.044 Uiso 1 1 calc R . .
C27A C 0.8954(3) 0.7267(4) 0.43556(16) 0.0411(11) Uani 1 1 d . . .
H27A H 0.9288 0.7845 0.4358 0.049 Uiso 1 1 calc R . .
C28A C 0.7971(3) 0.7252(3) 0.44252(13) 0.0312(9) Uani 1 1 d . . .
H28A H 0.7639 0.7822 0.4470 0.037 Uiso 1 1 calc R . .
O29A O -0.0788(2) 0.7628(2) 0.66690(8) 0.0331(6) Uani 1 1 d . . .
O30A O 0.0914(2) 0.6392(2) 0.66603(9) 0.0309(6) Uani 1 1 d . . .
Zn1B Zn 0.49084(3) 0.23340(3) 0.629836(11) 0.02178(9) Uani 1 1 d . . .
N1B N 0.3654(2) 0.1516(2) 0.63428(9) 0.0216(6) Uani 1 1 d . . .
C2B C 0.3133(3) 0.1687(3) 0.67260(11) 0.0207(7) Uani 1 1 d . . .
H2BA H 0.2430 0.1610 0.6681 0.025 Uiso 1 1 calc R . .
C3B C 0.3353(2) 0.2689(2) 0.68708(11) 0.0200(6) Uani 1 1 d . . .
O3B O 0.41165(19) 0.30652(19) 0.67724(8) 0.0238(5) Uani 1 1 d . . .
N4B N 0.2711(2) 0.3077(2) 0.71158(10) 0.0253(6) Uani 1 1 d . . .
C5B C 0.2797(2) 0.3972(3) 0.73111(11) 0.0222(7) Uani 1 1 d . . .
C6B C 0.1966(2) 0.4450(3) 0.74042(13) 0.0254(8) Uani 1 1 d . . .
H6BA H 0.1365 0.4184 0.7336 0.030 Uiso 1 1 calc R . .
C7B C 0.2002(2) 0.5309(3) 0.75944(12) 0.0243(7) Uani 1 1 d . . .
H7BA H 0.1426 0.5632 0.7654 0.029 Uiso 1 1 calc R . .
C8B C 0.2867(2) 0.5704(3) 0.76987(11) 0.0211(7) Uani 1 1 d . . .
C9B C 0.3705(3) 0.5221(3) 0.76150(15) 0.0368(11) Uani 1 1 d . . .
H9BA H 0.4304 0.5485 0.7688 0.044 Uiso 1 1 calc R . .
C10B C 0.3671(3) 0.4353(3) 0.74241(15) 0.0357(11) Uani 1 1 d . . .
H10B H 0.4246 0.4021 0.7371 0.043 Uiso 1 1 calc R . .
N11B N 0.2845(2) 0.6596(2) 0.78895(10) 0.0226(6) Uani 1 1 d . . .
C12B C 0.3509(2) 0.6977(3) 0.81359(10) 0.0200(6) Uani 1 1 d . . .
O12B O 0.4263(2) 0.65838(18) 0.82336(8) 0.0237(5) Uani 1 1 d . . .
C13B C 0.3300(2) 0.7975(3) 0.82746(10) 0.0200(6) Uani 1 1 d . . .
H13B H 0.2601 0.8048 0.8330 0.024 Uiso 1 1 calc R . .
N14B N 0.3845(2) 0.8175(2) 0.86463(9) 0.0265(7) Uani 1 1 d . . .
C15B C 0.3479(3) 0.1015(3) 0.70649(11) 0.0247(7) Uani 1 1 d . . .
H15C H 0.4166 0.1132 0.7116 0.030 Uiso 1 1 calc R . .
H15D H 0.3129 0.1159 0.7320 0.030 Uiso 1 1 calc R . .
C16B C 0.3347(3) 0.0005(3) 0.69667(11) 0.0279(8) Uani 1 1 d . . .
C17B C 0.4095(4) -0.0548(4) 0.68292(15) 0.0416(11) Uani 1 1 d . . .
H17B H 0.4708 -0.0284 0.6781 0.050 Uiso 1 1 calc R . .
C18B C 0.3933(5) -0.1505(4) 0.67623(16) 0.0563(16) Uani 1 1 d . . .
H18B H 0.4435 -0.1888 0.6662 0.068 Uiso 1 1 calc R . .
C19B C 0.3052(5) -0.1891(4) 0.68413(15) 0.0553(16) Uani 1 1 d . . .
H19B H 0.2957 -0.2543 0.6805 0.066 Uiso 1 1 calc R . .
C20B C 0.2307(4) -0.1341(4) 0.69734(14) 0.0431(12) Uani 1 1 d . . .
H20B H 0.1697 -0.1608 0.7025 0.052 Uiso 1 1 calc R . .
C21B C 0.2454(3) -0.0415(3) 0.70292(12) 0.0318(9) Uani 1 1 d . . .
H21B H 0.1933 -0.0035 0.7114 0.038 Uiso 1 1 calc R . .
C22B C 0.3602(3) 0.8637(3) 0.79303(11) 0.0224(7) Uani 1 1 d . . .
H22C H 0.4299 0.8574 0.7885 0.027 Uiso 1 1 calc R . .
H22D H 0.3273 0.8452 0.7675 0.027 Uiso 1 1 calc R . .
C23B C 0.3371(3) 0.9652(3) 0.80241(11) 0.0236(7) Uani 1 1 d . . .
C24B C 0.2410(3) 0.9943(3) 0.80180(12) 0.0295(8) Uani 1 1 d . . .
H24B H 0.1916 0.9500 0.7972 0.035 Uiso 1 1 calc R . .
C25B C 0.2186(4) 1.0869(4) 0.80782(13) 0.0424(12) Uani 1 1 d . . .
H25B H 0.1538 1.1065 0.8069 0.051 Uiso 1 1 calc R . .
C26B C 0.2881(5) 1.1500(4) 0.81507(15) 0.0500(14) Uani 1 1 d . . .
H26B H 0.2712 1.2135 0.8193 0.060 Uiso 1 1 calc R . .
C27B C 0.3811(5) 1.1249(4) 0.81654(17) 0.0559(16) Uani 1 1 d . . .
H27B H 0.4287 1.1703 0.8223 0.067 Uiso 1 1 calc R . .
C28B C 0.4077(4) 1.0292(4) 0.80931(14) 0.0414(11) Uani 1 1 d . . .
H28B H 0.4730 1.0109 0.8093 0.050 Uiso 1 1 calc R . .
O29B O 0.5493(2) 0.1462(2) 0.58418(8) 0.0291(6) Uani 1 1 d . . .
O30B O 0.4360(2) 0.3256(2) 0.58566(8) 0.0264(6) Uani 1 1 d . . .
S40 S -0.07206(6) 0.29462(6) 0.51001(3) 0.01995(15) Uani 1 1 d . . .
O41 O -0.0442(2) 0.37975(19) 0.48714(9) 0.0283(6) Uani 1 1 d . . .
O42 O -0.0507(2) 0.3088(2) 0.55378(8) 0.0337(7) Uani 1 1 d . . .
O43 O -0.0165(2) 0.21389(18) 0.49434(8) 0.0275(5) Uani 1 1 d . . .
O44 O -0.1747(2) 0.2759(2) 0.50484(9) 0.0309(6) Uani 1 1 d . . .
S50 S -0.01635(18) 0.2589(2) 0.72522(8) 0.0258(4) Uani 0.807(5) 1 d PDU A 1
O51 O 0.0741(3) 0.2439(4) 0.70406(14) 0.0493(13) Uani 0.807(5) 1 d PD A 1
O52 O -0.0173(4) 0.2134(4) 0.76489(12) 0.0645(16) Uani 0.807(5) 1 d PD A 1
O53 O -0.0965(3) 0.2264(4) 0.70055(12) 0.0470(13) Uani 0.807(5) 1 d PD A 1
O54 O -0.0264(3) 0.3628(3) 0.7329(2) 0.0612(15) Uani 0.807(5) 1 d PDU A 1
S50' S -0.0059(9) 0.2454(11) 0.7270(5) 0.066(5) Uani 0.193(5) 1 d PDU A 2
O51' O 0.0824(8) 0.2421(10) 0.7495(4) 0.032(4) Uiso 0.193(5) 1 d PD A 2
O52' O -0.0879(8) 0.2203(9) 0.7538(4) 0.029(3) Uiso 0.193(5) 1 d PD A 2
O53' O -0.0051(12) 0.1782(10) 0.6926(4) 0.051(5) Uiso 0.193(5) 1 d PD A 2
O54' O -0.0231(11) 0.3400(9) 0.7107(5) 0.033(4) Uiso 0.193(5) 1 d PDU A 2
O61 O 0.0346(3) 0.4540(3) 0.65791(13) 0.0627(13) Uani 1 1 d . . .
O62 O 0.0529(2) 0.1051(2) 0.55551(10) 0.0343(7) Uani 1 1 d . . .
O63 O 0.2322(2) 0.1922(3) 0.56772(10) 0.0405(8) Uani 1 1 d . . .
O64 O 0.2705(4) 0.7196(4) 0.92537(16) 0.0877(19) Uani 1 1 d U . .
O65 O -0.0314(5) 0.5123(7) 0.7632(3) 0.061(2) Uani 0.50 1 d P . .

loop_
_atom_site_aniso_label
_atom_site_aniso_U_11
_atom_site_aniso_U_22
_atom_site_aniso_U_33
_atom_site_aniso_U_23
_atom_site_aniso_U_13
_atom_site_aniso_U_12
Zn1A 0.01948(18) 0.01925(17) 0.01853(15) 0.00338(13) -0.00190(14) -0.00227(15)
N1A 0.0183(13) 0.0241(15) 0.0140(12) 0.0026(10) 0.0008(10) -0.0006(11)
C2A 0.0140(13) 0.0138(15) 0.0187(14) 0.0020(11) 0.0013(11) -0.0041(11)
C3A 0.0168(14) 0.0090(14) 0.0247(15) 0.0039(11) -0.0003(11) 0.0008(11)
O3A 0.0129(10) 0.0191(12) 0.0239(11) -0.0011(9) 0.0019(9) -0.0032(9)
N4A 0.0151(13) 0.0195(15) 0.0344(16) -0.0034(12) 0.0088(12) -0.0037(11)
C5A 0.0160(15) 0.0207(17) 0.0272(17) -0.0055(13) 0.0072(13) -0.0061(12)
C6A 0.0190(15) 0.0137(16) 0.040(2) 0.0022(14) 0.0104(14) -0.0009(12)
C7A 0.0228(16) 0.0084(14) 0.038(2) 0.0034(13) 0.0101(14) 0.0055(12)
C8A 0.0149(14) 0.0156(15) 0.0203(14) -0.0016(12) 0.0022(11) 0.0016(11)
C9A 0.0178(15) 0.0108(14) 0.0318(17) 0.0018(13) 0.0075(13) -0.0002(11)
C10A 0.0166(15) 0.0183(17) 0.0321(18) -0.0001(14) 0.0042(13) 0.0039(12)
N11A 0.0136(12) 0.0151(13) 0.0232(13) 0.0020(10) 0.0047(10) 0.0022(9)
C12A 0.0129(13) 0.0138(14) 0.0179(13) -0.0010(11) 0.0011(10) -0.0008(10)
O12A 0.0169(10) 0.0188(11) 0.0244(11) 0.0061(10) 0.0060(9) 0.0019(9)
C13A 0.0142(13) 0.0158(15) 0.0190(14) -0.0006(11) 0.0040(11) 0.0010(11)
N14A 0.0167(12) 0.0281(15) 0.0170(12) 0.0047(11) 0.0049(10) 0.0022(11)
C15A 0.0157(14) 0.0263(18) 0.0176(14) 0.0026(13) 0.0003(11) -0.0045(12)
C16A 0.0153(14) 0.0230(17) 0.0210(15) 0.0043(13) 0.0012(12) -0.0008(12)
C17A 0.0238(17) 0.031(2) 0.0284(18) 0.0011(15) 0.0011(14) 0.0057(15)
C18A 0.0180(18) 0.064(3) 0.044(2) 0.002(2) 0.0066(17) 0.014(2)
C19A 0.0153(17) 0.068(3) 0.043(2) 0.011(2) 0.0029(17) -0.005(2)
C20A 0.030(2) 0.047(3) 0.037(2) 0.007(2) -0.0065(18) -0.0169(19)
C21A 0.0263(18) 0.027(2) 0.0277(18) -0.0021(15) -0.0019(15) -0.0057(15)
C22A 0.0161(14) 0.0282(18) 0.0162(14) 0.0039(13) 0.0023(11) -0.0006(13)
C23A 0.0173(14) 0.0230(17) 0.0170(14) 0.0007(12) 0.0010(11) 0.0028(12)
C24A 0.0259(18) 0.0255(19) 0.0270(17) 0.0017(15) -0.0022(14) 0.0009(14)
C25A 0.0266(19) 0.046(3) 0.0249(18) -0.0032(17) 0.0014(14) 0.0160(18)
C26A 0.0151(16) 0.061(3) 0.036(2) -0.005(2) 0.0008(15) 0.0011(18)
C27A 0.028(2) 0.042(3) 0.053(3) -0.001(2) 0.0083(19) -0.0123(19)
C28A 0.0234(17) 0.031(2) 0.039(2) -0.0035(17) 0.0074(15) -0.0016(15)
O29A 0.0384(16) 0.0385(17) 0.0224(12) 0.0031(12) 0.0082(11) 0.0001(13)
O30A 0.0351(15) 0.0283(15) 0.0292(14) 0.0061(11) -0.0101(12) -0.0009(12)
Zn1B 0.0268(2) 0.02118(18) 0.01735(16) -0.00067(13) 0.00002(15) -0.00346(16)
N1B 0.0311(15) 0.0196(14) 0.0140(12) -0.0035(11) 0.0016(11) -0.0034(11)
C2B 0.0210(15) 0.0181(16) 0.0229(16) -0.0060(13) 0.0004(12) -0.0040(12)
C3B 0.0224(15) 0.0145(15) 0.0230(15) -0.0029(13) -0.0038(12) 0.0002(12)
O3B 0.0272(13) 0.0231(13) 0.0211(11) -0.0051(10) 0.0029(10) -0.0049(10)
N4B 0.0192(14) 0.0279(17) 0.0288(15) -0.0094(13) 0.0010(11) -0.0009(12)
C5B 0.0162(15) 0.0270(19) 0.0235(16) -0.0083(14) -0.0016(12) -0.0006(13)
C6B 0.0110(14) 0.030(2) 0.0354(19) -0.0090(16) -0.0034(13) -0.0027(13)
C7B 0.0128(15) 0.028(2) 0.0324(18) -0.0068(15) 0.0008(13) 0.0049(13)
C8B 0.0180(15) 0.0188(17) 0.0264(16) -0.0062(13) 0.0015(13) 0.0003(12)
C9B 0.0158(16) 0.041(3) 0.054(3) -0.030(2) -0.0021(17) -0.0019(16)
C10B 0.0125(15) 0.037(2) 0.058(3) -0.028(2) -0.0010(16) 0.0055(15)
N11B 0.0183(13) 0.0172(15) 0.0322(16) -0.0074(12) 0.0016(12) 0.0000(11)
C12B 0.0207(15) 0.0200(17) 0.0192(14) -0.0038(13) 0.0023(12) -0.0021(13)
O12B 0.0293(13) 0.0181(12) 0.0236(12) -0.0054(10) -0.0013(10) 0.0048(10)
C13B 0.0231(15) 0.0178(16) 0.0191(14) -0.0011(13) 0.0021(12) 0.0043(13)
N14B 0.0358(17) 0.0272(17) 0.0165(13) -0.0045(12) -0.0018(12) 0.0090(13)
C15B 0.0316(19) 0.0226(18) 0.0200(16) -0.0012(13) 0.0027(13) -0.0067(15)
C16B 0.041(2) 0.029(2) 0.0133(14) 0.0015(13) -0.0007(14) -0.0032(17)
C17B 0.052(3) 0.035(3) 0.038(2) 0.0020(19) 0.009(2) 0.004(2)
C18B 0.087(5) 0.047(3) 0.034(2) -0.007(2) 0.001(3) 0.026(3)
C19B 0.105(5) 0.029(3) 0.032(2) 0.0047(19) -0.020(3) -0.018(3)
C20B 0.061(3) 0.039(3) 0.030(2) 0.0061(19) -0.021(2) -0.021(2)
C21B 0.038(2) 0.036(2) 0.0214(17) 0.0022(16) -0.0096(15) -0.0063(18)
C22B 0.0280(18) 0.0208(17) 0.0185(15) -0.0005(13) -0.0003(13) 0.0068(14)
C23B 0.037(2) 0.0172(17) 0.0163(14) 0.0000(12) 0.0027(13) 0.0047(14)
C24B 0.036(2) 0.029(2) 0.0238(17) 0.0057(15) 0.0072(15) 0.0103(16)
C25B 0.065(3) 0.039(3) 0.0228(19) 0.0050(18) 0.014(2) 0.025(2)
C26B 0.086(4) 0.035(3) 0.029(2) -0.0029(19) 0.005(2) 0.017(3)
C27B 0.089(5) 0.031(3) 0.048(3) -0.004(2) -0.005(3) -0.025(3)
C28B 0.051(3) 0.041(3) 0.033(2) -0.0048(19) -0.009(2) 0.000(2)
O29B 0.0380(16) 0.0313(15) 0.0180(11) -0.0038(11) -0.0022(11) 0.0076(12)
O30B 0.0312(14) 0.0254(14) 0.0225(12) 0.0010(10) 0.0003(10) 0.0037(11)
S40 0.0212(4) 0.0153(4) 0.0234(4) -0.0007(3) 0.0044(3) 0.0001(3)
O41 0.0343(15) 0.0194(13) 0.0311(14) 0.0013(11) 0.0040(11) -0.0043(11)
O42 0.0431(17) 0.0371(17) 0.0207(12) -0.0042(12) 0.0016(11) 0.0038(13)
O43 0.0327(14) 0.0214(13) 0.0283(12) -0.0011(10) 0.0026(11) 0.0110(11)
O44 0.0253(13) 0.0302(16) 0.0372(15) -0.0008(12) 0.0054(11) -0.0034(11)
S50 0.0181(7) 0.0376(8) 0.0216(8) 0.0074(6) -0.0029(6) -0.0100(7)
O51 0.0238(19) 0.074(3) 0.050(3) -0.016(2) 0.0038(17) -0.012(2)
O52 0.071(3) 0.093(4) 0.030(2) 0.015(2) -0.014(2) -0.039(3)
O53 0.030(2) 0.072(3) 0.039(2) 0.017(2) -0.0113(16) -0.026(2)
O54 0.035(2) 0.053(3) 0.096(4) 0.002(3) 0.009(3) -0.005(2)
S50' 0.053(7) 0.085(9) 0.058(6) 0.039(6) -0.028(5) -0.043(6)
O61 0.088(3) 0.0305(18) 0.069(3) 0.0197(17) -0.045(2) -0.0116(18)
O62 0.0393(17) 0.0225(14) 0.0412(17) 0.0049(12) -0.0059(13) -0.0083(12)
O63 0.0323(16) 0.049(2) 0.0406(17) -0.0028(15) -0.0027(13) -0.0026(15)
O64 0.098(4) 0.087(4) 0.078(3) 0.042(3) 0.058(3) 0.059(3)
O65 0.034(4) 0.069(6) 0.081(6) 0.007(5) 0.007(4) -0.002(4)

loop_
_atom_type_symbol
_atom_type_description
_atom_type_scat_dispersion_real
_atom_type_scat_dispersion_imag
_atom_type_scat_source
C C 0.0033 0.0016 'International Tables Vol C Tables 4.2.6.8 and 6.1.1.4'
H H 0.0000 0.0000 'International Tables Vol C Tables 4.2.6.8 and 6.1.1.4'
N N 0.0061 0.0033 'International Tables Vol C Tables 4.2.6.8 and 6.1.1.4'
O O 0.0106 0.0060 'International Tables Vol C Tables 4.2.6.8 and 6.1.1.4'
S S 0.1246 0.1234 'International Tables Vol C Tables 4.2.6.8 and 6.1.1.4'
Zn Zn 0.2839 1.4301 'International Tables Vol C Tables 4.2.6.8 and 6.1.1.4'

loop_
_geom_angle_atom_site_label_1
_geom_angle_atom_site_label_2
_geom_angle_atom_site_label_3
_geom_angle
_geom_angle_site_symmetry_1
_geom_angle_site_symmetry_3
N1A Zn1A N14A 169.47(11) . 4_466
N1A Zn1A O29A 96.16(12) . .
N14A Zn1A O29A 92.08(12) 4_466 .
N1A Zn1A O30A 94.27(11) . .
N14A Zn1A O30A 92.51(11) 4_466 .
O29A Zn1A O30A 88.34(12) . .
N1A Zn1A O12A 95.87(10) . 4_466
N14A Zn1A O12A 78.02(10) 4_466 4_466
O29A Zn1A O12A 86.79(11) . 4_466
O30A Zn1A O12A 169.17(11) . 4_466
N1A Zn1A O3A 77.82(10) . .
N14A Zn1A O3A 93.84(11) 4_466 .
O29A Zn1A O3A 173.95(11) . .
O30A Zn1A O3A 92.63(11) . .
O12A Zn1A O3A 93.23(10) 4_466 .
C2A N1A Zn1A 112.6(2) . .
N1A C2A C3A 107.8(3) . .
N1A C2A C15A 110.6(3) . .
C3A C2A C15A 108.2(2) . .
O3A C3A N4A 123.8(3) . .
O3A C3A C2A 121.3(3) . .
N4A C3A C2A 114.8(3) . .
C3A O3A Zn1A 113.6(2) . .
C3A N4A C5A 123.5(3) . .
C10A C5A C6A 120.0(3) . .
C10A C5A N4A 121.0(3) . .
C6A C5A N4A 119.0(3) . .
C7A C6A C5A 119.6(3) . .
C6A C7A C8A 120.6(3) . .
C9A C8A C7A 119.4(3) . .
C9A C8A N11A 123.5(3) . .
C7A C8A N11A 117.1(3) . .
C10A C9A C8A 119.8(3) . .
C5A C10A C9A 120.5(3) . .
C12A N11A C8A 128.1(3) . .
O12A C12A N11A 124.9(3) . .
O12A C12A C13A 119.5(3) . .
N11A C12A C13A 115.5(3) . .
C12A O12A Zn1A 114.8(2) . 4_566
N14A C13A C22A 111.0(3) . .
N14A C13A C12A 108.6(3) . .
C22A C13A C12A 108.0(3) . .
C13A N14A Zn1A 113.0(2) . 4_566
C16A C15A C2A 112.6(3) . .
C17A C16A C21A 118.6(3) . .
C17A C16A C15A 121.1(4) . .
C21A C16A C15A 120.2(3) . .
C16A C17A C18A 119.8(4) . .
C19A C18A C17A 120.5(4) . .
C18A C19A C20A 120.6(4) . .
C21A C20A C19A 119.4(4) . .
C20A C21A C16A 121.0(4) . .
C23A C22A C13A 114.1(3) . .
C28A C23A C24A 118.9(3) . .
C28A C23A C22A 119.7(3) . .
C24A C23A C22A 121.4(3) . .
C23A C24A C25A 119.7(4) . .
C26A C25A C24A 120.6(4) . .
C27A C26A C25A 119.6(4) . .
C26A C27A C28A 120.5(4) . .
C23A C28A C27A 120.6(4) . .
O30B Zn1B O29B 91.55(11) . .
O30B Zn1B N1B 95.27(12) . .
O29B Zn1B N1B 92.44(12) . .
O30B Zn1B N14B 90.17(12) . 3_646
O29B Zn1B N14B 94.40(13) . 3_646
N1B Zn1B N14B 171.14(12) . 3_646
O30B Zn1B O3B 90.09(10) . .
O29B Zn1B O3B 170.56(11) . .
N1B Zn1B O3B 78.14(11) . .
N14B Zn1B O3B 94.89(12) 3_646 .
O30B Zn1B O12B 167.70(11) . 3_646
O29B Zn1B O12B 89.94(10) . 3_646
N1B Zn1B O12B 96.87(11) . 3_646
N14B Zn1B O12B 77.54(11) 3_646 3_646
O3B Zn1B O12B 90.44(10) . 3_646
C2B N1B Zn1B 112.2(2) . .
N1B C2B C3B 108.5(3) . .
N1B C2B C15B 110.6(3) . .
C3B C2B C15B 107.2(3) . .
O3B C3B N4B 124.0(3) . .
O3B C3B C2B 119.8(3) . .
N4B C3B C2B 116.1(3) . .
C3B O3B Zn1B 114.6(2) . .
C3B N4B C5B 125.8(3) . .
C6B C5B C10B 119.2(3) . .
C6B C5B N4B 118.0(3) . .
C10B C5B N4B 122.8(3) . .
C7B C6B C5B 120.7(3) . .
C8B C7B C6B 120.6(3) . .
C7B C8B C9B 119.3(3) . .
C7B C8B N11B 117.3(3) . .
C9B C8B N11B 123.4(3) . .
C8B C9B C10B 120.3(3) . .
C5B C10B C9B 120.0(3) . .
C12B N11B C8B 127.8(3) . .
O12B C12B N11B 124.0(3) . .
O12B C12B C13B 120.8(3) . .
N11B C12B C13B 115.1(3) . .
C12B O12B Zn1B 114.0(2) . 3_656
N14B C13B C12B 109.2(3) . .
N14B C13B C22B 110.3(3) . .
C12B C13B C22B 107.9(3) . .
C13B N14B Zn1B 112.8(2) . 3_656
C16B C15B C2B 114.2(3) . .
C17B C16B C21B 118.5(4) . .
C17B C16B C15B 121.9(4) . .
C21B C16B C15B 119.6(4) . .
C16B C17B C18B 118.9(5) . .
C19B C18B C17B 120.5(6) . .
C18B C19B C20B 120.5(5) . .
C21B C20B C19B 119.2(5) . .
C20B C21B C16B 122.3(5) . .
C23B C22B C13B 112.6(3) . .
C28B C23B C24B 119.7(4) . .
C28B C23B C22B 121.3(4) . .
C24B C23B C22B 118.9(4) . .
C25B C24B C23B 120.0(5) . .
C26B C25B C24B 120.4(5) . .
C25B C26B C27B 121.6(5) . .
C26B C27B C28B 119.8(5) . .
C23B C28B C27B 118.5(5) . .
O44 S40 O42 109.55(18) . .
O44 S40 O41 110.42(17) . .
O42 S40 O41 108.82(18) . .
O44 S40 O43 109.26(17) . .
O42 S40 O43 109.63(17) . .
O41 S40 O43 109.14(16) . .
O52 S50 O51 111.5(4) . .
O52 S50 O53 110.2(3) . .
O51 S50 O53 111.0(3) . .
O52 S50 O54 107.0(4) . .
O51 S50 O54 107.7(3) . .
O53 S50 O54 109.5(3) . .
O51' S50' O54' 110.9(11) . .
O51' S50' O53' 111.2(12) . .
O54' S50' O53' 108.9(11) . .
O51' S50' O52' 110.6(11) . .
O54' S50' O52' 107.9(11) . .
O53' S50' O52' 107.3(11) . .

loop_
_geom_bond_atom_site_label_1
_geom_bond_atom_site_label_2
_geom_bond_distance
_geom_bond_site_symmetry_2
Zn1A N1A 2.088(3) .
Zn1A N14A 2.097(3) 4_466
Zn1A O29A 2.122(3) .
Zn1A O30A 2.136(3) .
Zn1A O12A 2.173(2) 4_466
Zn1A O3A 2.183(2) .
N1A C2A 1.479(4) .
C2A C3A 1.533(4) .
C2A C15A 1.548(5) .
C3A O3A 1.234(4) .
C3A N4A 1.339(5) .
N4A C5A 1.435(4) .
C5A C10A 1.381(5) .
C5A C6A 1.398(5) .
C6A C7A 1.385(5) .
C7A C8A 1.397(5) .
C8A C9A 1.396(5) .
C8A N11A 1.423(4) .
C9A C10A 1.392(5) .
N11A C12A 1.335(4) .
C12A O12A 1.249(4) .
C12A C13A 1.534(4) .
O12A Zn1A 2.173(2) 4_566
C13A N14A 1.473(4) .
C13A C22A 1.533(5) .
N14A Zn1A 2.097(3) 4_566
C15A C16A 1.512(5) .
C16A C17A 1.391(5) .
C16A C21A 1.394(5) .
C17A C18A 1.399(6) .
C18A C19A 1.357(8) .
C19A C20A 1.386(8) .
C20A C21A 1.378(6) .
C22A C23A 1.519(5) .
C23A C28A 1.383(6) .
C23A C24A 1.392(5) .
C24A C25A 1.405(6) .
C25A C26A 1.372(7) .
C26A C27A 1.370(7) .
C27A C28A 1.395(6) .
Zn1B O30B 2.102(3) .
Zn1B O29B 2.111(3) .
Zn1B N1B 2.114(3) .
Zn1B N14B 2.127(3) 3_646
Zn1B O3B 2.174(3) .
Zn1B O12B 2.200(3) 3_646
N1B C2B 1.471(4) .
C2B C3B 1.541(5) .
C2B C15B 1.545(5) .
C3B O3B 1.239(4) .
C3B N4B 1.325(5) .
N4B C5B 1.437(5) .
C5B C6B 1.383(5) .
C5B C10B 1.390(5) .
C6B C7B 1.379(5) .
C7B C8B 1.377(5) .
C8B C9B 1.389(5) .
C8B N11B 1.422(5) .
C9B C10B 1.390(6) .
N11B C12B 1.345(5) .
C12B O12B 1.237(4) .
C12B C13B 1.527(5) .
O12B Zn1B 2.200(3) 3_656
C13B N14B 1.463(5) .
C13B C22B 1.530(5) .
N14B Zn1B 2.127(3) 3_656
C15B C16B 1.493(6) .
C16B C17B 1.387(7) .
C16B C21B 1.401(6) .
C17B C18B 1.406(8) .
C18B C19B 1.375(9) .
C19B C20B 1.376(9) .
C20B C21B 1.354(7) .
C22B C23B 1.520(5) .
C23B C28B 1.366(7) .
C23B C24B 1.408(6) .
C24B C25B 1.375(7) .
C25B C26B 1.347(9) .
C26B C27B 1.351(9) .
C27B C28B 1.439(8) .
S40 O44 1.471(3) .
S40 O42 1.476(3) .
S40 O41 1.482(3) .
S40 O43 1.483(3) .
S50 O52 1.451(5) .
S50 O51 1.458(4) .
S50 O53 1.458(5) .
S50 O54 1.515(6) .
S50' O51' 1.441(13) .
S50' O54' 1.473(13) .
S50' O53' 1.48(2) .
S50' O52' 1.488(13) .

loop_
_platon_squeeze_void_nr
_platon_squeeze_void_average_x
_platon_squeeze_void_average_y
_platon_squeeze_void_average_z
_platon_squeeze_void_volume
_platon_squeeze_void_count_electrons
_platon_squeeze_void_content
1 0.012 0.278 0.239 14 3 ' '
2 -0.012 0.778 0.261 14 3 ' '
3 -0.229 -0.028 0.634 125 28 ' '
4 0.229 0.472 0.866 126 28 ' '
5 0.266 0.478 0.620 114 27 ' '
6 0.234 0.522 0.120 114 27 ' '
7 0.271 0.528 0.366 125 28 ' '
8 0.118 0.066 0.645 8 2 ' '
9 0.172 0.899 0.883 13 1 ' '
10 0.328 0.101 0.383 13 1 ' '
11 0.389 0.937 0.146 8 2 ' '
12 0.488 0.722 0.739 14 3 ' '
13 0.512 0.222 0.761 14 3 ' '
14 0.731 0.028 0.133 125 28 ' '
15 0.766 0.022 0.380 114 27 ' '
16 0.733 -0.022 0.880 114 27 ' '
17 0.618 0.434 0.355 8 2 ' '
18 0.672 0.601 0.117 13 1 ' '
19 0.828 0.399 0.617 13 1 ' '
20 0.882 0.566 0.854 7 2 ' '
